data_7057453
loop_
_publ_author_name
'Fouchet, Julien'
'Heinrich, Beno\^it'
'L&#x2019;Her, Matthieu'
'Voirin, Emilie'
'Karmazin, Lydia'
'Bailly, Corinne'
'Welter, Richard'
'Mirjafari, Arsalan'
'Douce, Laurent'

_publ_section_title
;
 Heterogeneous microwave-assisted Ullmann type methodology for synthesis
 of rigid-core ionic liquid crystals
;
_journal_issue 12
_journal_name_full 'New Journal of Chemistry'
_journal_page_first 10421
_journal_paper_doi 10.1039/C8NJ01609G
_journal_volume 42
_journal_year 2018
_chemical_formula_moiety 'C22 H35 N2, Br'
_chemical_formula_sum 'C22 H35 Br N2'
_chemical_formula_weight 407.43
_space_group_crystal_system monoclinic
_space_group_IT_number 14
_space_group_name_Hall '-P 2ybc'
_space_group_name_H-M_alt 'P 1 21/c 1'
_symmetry_space_group_name_Hall '-P 2ybc'
_symmetry_space_group_name_H-M 'P 1 21/c 1'
_atom_sites_solution_hydrogens geom
_atom_sites_solution_primary direct
_atom_sites_solution_secondary difmap
_audit_creation_method SHELXL-2014/7
_audit_update_record
;
2018-03-16 deposited with the CCDC.
2018-05-23 downloaded from the CCDC.
;
_cell_angle_alpha 90
_cell_angle_beta 100.385(3)
_cell_angle_gamma 90
_cell_formula_units_Z 4
_cell_length_a 20.4743(10)
_cell_length_b 14.5386(6)
_cell_length_c 7.5277(4)
_cell_measurement_reflns_used 52865
_cell_measurement_temperature 173(2)
_cell_measurement_theta_max 27.485
_cell_measurement_theta_min 0.998
_cell_volume 2204.05(18)
_computing_cell_refinement 'Denzo (Nonius B.V., 1998)'
_computing_data_collection 'Collect (Nonius B.V., 1998)'
_computing_data_reduction 'Denzo (Nonius B.V., 1998)'
_computing_molecular_graphics 'PLATON 2003 (Spek, 2003)'
_computing_publication_material 'SHELXL-2014/7 (Sheldrick, 2014)'
_computing_structure_refinement 'SHELXL-2014/7 (Sheldrick, 2014)'
_computing_structure_solution 'SHELXS-97 (Sheldrick, 1997)'
_diffrn_ambient_temperature 173(2)
_diffrn_measured_fraction_theta_full 0.999
_diffrn_measured_fraction_theta_max 0.996
_diffrn_measurement_device_type KappaCCD
_diffrn_measurement_method 'phi and omega scans'
_diffrn_radiation_type MoK\a
_diffrn_radiation_wavelength 0.71073
_diffrn_reflns_av_R_equivalents 0.0722
_diffrn_reflns_av_unetI/netI 0.0763
_diffrn_reflns_Laue_measured_fraction_full 0.999
_diffrn_reflns_Laue_measured_fraction_max 0.996
_diffrn_reflns_limit_h_max 23
_diffrn_reflns_limit_h_min -26
_diffrn_reflns_limit_k_max 18
_diffrn_reflns_limit_k_min -18
_diffrn_reflns_limit_l_max 7
_diffrn_reflns_limit_l_min -9
_diffrn_reflns_number 16002
_diffrn_reflns_point_group_measured_fraction_full 0.999
_diffrn_reflns_point_group_measured_fraction_max 0.996
_diffrn_reflns_theta_full 25.242
_diffrn_reflns_theta_max 27.449
_diffrn_reflns_theta_min 1.011
_diffrn_source 'sealed tube'
_exptl_absorpt_coefficient_mu 1.872
_exptl_absorpt_correction_T_max 0.75162
_exptl_absorpt_correction_T_min 0.58705
_exptl_absorpt_correction_type multi-scan
_exptl_absorpt_process_details 'MULscanABS in PLATON (Spek, 2003)'
_exptl_crystal_colour colorless
_exptl_crystal_density_diffrn 1.228
_exptl_crystal_description plate
_exptl_crystal_F_000 864
_exptl_crystal_size_max 0.40
_exptl_crystal_size_mid 0.20
_exptl_crystal_size_min 0.05
_refine_diff_density_max 0.347
_refine_diff_density_min -0.475
_refine_diff_density_rms 0.129
_refine_ls_extinction_method none
_refine_ls_goodness_of_fit_ref 1.162
_refine_ls_hydrogen_treatment constr
_refine_ls_matrix_type full
_refine_ls_number_parameters 228
_refine_ls_number_reflns 5009
_refine_ls_number_restraints 0
_refine_ls_restrained_S_all 1.162
_refine_ls_R_factor_all 0.1026
_refine_ls_R_factor_gt 0.0608
_refine_ls_shift/su_max 0.000
_refine_ls_shift/su_mean 0.000
_refine_ls_structure_factor_coef Fsqd
_refine_ls_weighting_details 'w=1/[\s^2^(Fo^2^)+(0.0777P)^2^+0.6219P] where P=(Fo^2^+2Fc^2^)/3'
_refine_ls_weighting_scheme calc
_refine_ls_wR_factor_gt 0.1316
_refine_ls_wR_factor_ref 0.1647
_reflns_Friedel_coverage 0.000
_reflns_number_gt 3628
_reflns_number_total 5009
_reflns_threshold_expression 'I > 2\s(I)'
_cod_data_source_file c8nj01609g2.cif
_cod_data_source_block jlgld110215
_cod_depositor_comments 'Adding full bibliography for 7057453--7057456.cif.'
_cod_database_code 7057453
_shelx_shelxl_version_number 2014/7
_shelx_space_group_comment
;
The symmetry employed for this shelxl refinement is uniquely defined
by the following loop, which should always be used as a source of
symmetry information in preference to the above space-group names.
They are only intended as comments.
;

loop_
_space_group_symop_operation_xyz
'x, y, z'
'-x, y+1/2, -z+1/2'
'-x, -y, -z'
'x, -y-1/2, z-1/2'

loop_
_atom_site_label
_atom_site_type_symbol
_atom_site_fract_x
_atom_site_fract_y
_atom_site_fract_z
_atom_site_U_iso_or_equiv
_atom_site_adp_type
_atom_site_occupancy
_atom_site_site_symmetry_order
_atom_site_calc_flag
_atom_site_refinement_flags_posn
_atom_site_refinement_flags_adp
C1 C 1.04198(17) 0.7984(2) 0.0732(5) 0.0240(8) Uani 1 1 d . .
C2 C 1.09495(19) 0.8526(3) 0.0453(5) 0.0309(9) Uani 1 1 d . .
H2 H 1.0928 0.9177 0.0547 0.037 Uiso 1 1 calc R U
C3 C 1.15084(19) 0.8110(3) 0.0040(5) 0.0312(9) Uani 1 1 d . .
H3 H 1.1867 0.8484 -0.0171 0.037 Uiso 1 1 calc R U
C4 C 1.15626(19) 0.7159(3) -0.0079(5) 0.0283(9) Uani 1 1 d . .
C5 C 1.10194(19) 0.6638(3) 0.0162(5) 0.0300(9) Uani 1 1 d . .
H5 H 1.1037 0.5989 0.0036 0.036 Uiso 1 1 calc R U
C6 C 1.04502(19) 0.7036(2) 0.0581(5) 0.0263(8) Uani 1 1 d . .
H6 H 1.0086 0.6664 0.0762 0.032 Uiso 1 1 calc R U
C7 C 1.2188(2) 0.6716(3) -0.0421(6) 0.0412(11) Uani 1 1 d . .
H7A H 1.2523 0.6728 0.0689 0.062 Uiso 1 1 calc R U
H7B H 1.2355 0.7053 -0.1375 0.062 Uiso 1 1 calc R U
H7C H 1.2097 0.6077 -0.0801 0.062 Uiso 1 1 calc R U
C8 C 0.92707(18) 0.7995(3) 0.1277(5) 0.0285(9) Uani 1 1 d . .
H8 H 0.9162 0.7382 0.0900 0.034 Uiso 1 1 calc R U
C9 C 0.9807(2) 0.9307(2) 0.1857(6) 0.0297(9) Uani 1 1 d . .
H9 H 1.0142 0.9765 0.1959 0.036 Uiso 1 1 calc R U
C10 C 0.9196(2) 0.9400(3) 0.2287(6) 0.0318(9) Uani 1 1 d . .
H10 H 0.9024 0.9938 0.2750 0.038 Uiso 1 1 calc R U
C11 C 0.81966(19) 0.8356(3) 0.2239(6) 0.0322(9) Uani 1 1 d . .
H11A H 0.8164 0.8513 0.3499 0.039 Uiso 1 1 calc R U
H11B H 0.8119 0.7686 0.2080 0.039 Uiso 1 1 calc R U
C12 C 0.7661(2) 0.8872(3) 0.0960(6) 0.0386(10) Uani 1 1 d . .
H12A H 0.7700 0.8735 -0.0304 0.046 Uiso 1 1 calc R U
H12B H 0.7722 0.9542 0.1155 0.046 Uiso 1 1 calc R U
C13 C 0.6969(2) 0.8587(3) 0.1287(6) 0.0425(11) Uani 1 1 d . .
H13A H 0.6630 0.8845 0.0308 0.051 Uiso 1 1 calc R U
H13B H 0.6933 0.7908 0.1216 0.051 Uiso 1 1 calc R U
C14 C 0.6814(2) 0.8900(3) 0.3088(6) 0.0374(10) Uani 1 1 d . .
H14A H 0.6840 0.9579 0.3155 0.045 Uiso 1 1 calc R U
H14B H 0.7155 0.8649 0.4072 0.045 Uiso 1 1 calc R U
C15 C 0.6128(2) 0.8592(3) 0.3381(6) 0.0365(10) Uani 1 1 d . .
H15A H 0.5790 0.8829 0.2378 0.044 Uiso 1 1 calc R U
H15B H 0.6107 0.7912 0.3340 0.044 Uiso 1 1 calc R U
C16 C 0.5957(2) 0.8916(3) 0.5150(6) 0.0371(10) Uani 1 1 d . .
H16A H 0.5966 0.9597 0.5178 0.044 Uiso 1 1 calc R U
H16B H 0.6302 0.8692 0.6153 0.044 Uiso 1 1 calc R U
C17 C 0.5275(2) 0.8586(3) 0.5463(6) 0.0373(10) Uani 1 1 d . .
H17A H 0.4931 0.8801 0.4450 0.045 Uiso 1 1 calc R U
H17B H 0.5268 0.7905 0.5453 0.045 Uiso 1 1 calc R U
C18 C 0.5097(2) 0.8921(3) 0.7224(6) 0.0355(10) Uani 1 1 d . .
H18A H 0.5109 0.9601 0.7239 0.043 Uiso 1 1 calc R U
H18B H 0.5439 0.8700 0.8236 0.043 Uiso 1 1 calc R U
C19 C 0.4419(2) 0.8606(3) 0.7537(6) 0.0396(11) Uani 1 1 d . .
H19A H 0.4405 0.7925 0.7514 0.048 Uiso 1 1 calc R U
H19B H 0.4076 0.8832 0.6535 0.048 Uiso 1 1 calc R U
C20 C 0.4252(2) 0.8940(3) 0.9319(6) 0.0356(10) Uani 1 1 d . .
H20A H 0.4599 0.8718 1.0317 0.043 Uiso 1 1 calc R U
H20B H 0.4265 0.9621 0.9335 0.043 Uiso 1 1 calc R U
C21 C 0.3581(2) 0.8629(3) 0.9670(6) 0.0441(11) Uani 1 1 d . .
H21A H 0.3564 0.7948 0.9647 0.053 Uiso 1 1 calc R U
H21B H 0.3231 0.8858 0.8686 0.053 Uiso 1 1 calc R U
C22 C 0.3432(2) 0.8965(4) 1.1474(7) 0.0508(13) Uani 1 1 d . .
H22A H 0.3766 0.8723 1.2458 0.076 Uiso 1 1 calc R U
H22B H 0.2991 0.8750 1.1619 0.076 Uiso 1 1 calc R U
H22C H 0.3442 0.9639 1.1502 0.076 Uiso 1 1 calc R U
N1 N 0.98474(15) 0.8411(2) 0.1236(4) 0.0240(7) Uani 1 1 d . .
N2 N 0.88714(15) 0.8575(2) 0.1930(4) 0.0274(7) Uani 1 1 d . .
Br1 Br 0.87231(2) 0.92087(3) 0.69665(6) 0.03520(17) Uani 1 1 d . .

loop_
_atom_site_aniso_label
_atom_site_aniso_U_11
_atom_site_aniso_U_22
_atom_site_aniso_U_33
_atom_site_aniso_U_23
_atom_site_aniso_U_13
_atom_site_aniso_U_12
C1 0.026(2) 0.0258(19) 0.0197(19) 0.0011(15) 0.0015(16) 0.0038(15)
C2 0.033(2) 0.026(2) 0.033(2) 0.0006(17) 0.0043(18) -0.0023(16)
C3 0.028(2) 0.037(2) 0.029(2) -0.0010(18) 0.0058(18) -0.0073(17)
C4 0.028(2) 0.036(2) 0.020(2) -0.0022(17) 0.0023(17) 0.0024(16)
C5 0.036(2) 0.0266(19) 0.026(2) 0.0003(17) 0.0017(18) 0.0040(16)
C6 0.032(2) 0.0232(18) 0.023(2) -0.0008(15) 0.0038(17) -0.0028(15)
C7 0.031(2) 0.053(3) 0.040(3) -0.004(2) 0.007(2) 0.0057(19)
C8 0.030(2) 0.0229(18) 0.032(2) -0.0004(17) 0.0038(18) 0.0020(16)
C9 0.036(2) 0.0218(19) 0.031(2) -0.0044(17) 0.0049(18) -0.0011(15)
C10 0.033(2) 0.025(2) 0.038(2) -0.0055(17) 0.0059(19) 0.0008(15)
C11 0.031(2) 0.032(2) 0.036(2) 0.0021(18) 0.0126(19) 0.0017(16)
C12 0.030(2) 0.058(3) 0.028(2) 0.009(2) 0.0058(19) 0.005(2)
C13 0.033(2) 0.063(3) 0.030(2) 0.003(2) 0.003(2) 0.002(2)
C14 0.026(2) 0.045(2) 0.042(3) -0.003(2) 0.008(2) -0.0006(18)
C15 0.028(2) 0.042(2) 0.040(3) -0.001(2) 0.0055(19) 0.0004(17)
C16 0.030(2) 0.040(2) 0.042(3) -0.001(2) 0.010(2) -0.0008(17)
C17 0.030(2) 0.042(2) 0.039(3) -0.001(2) 0.0046(19) -0.0030(18)
C18 0.030(2) 0.039(2) 0.036(3) -0.0001(19) 0.0038(19) -0.0029(17)
C19 0.033(2) 0.042(2) 0.043(3) 0.002(2) 0.005(2) -0.0076(19)
C20 0.030(2) 0.039(2) 0.038(3) -0.0015(19) 0.0052(19) -0.0018(17)
C21 0.036(2) 0.058(3) 0.036(3) 0.002(2) 0.002(2) -0.011(2)
C22 0.038(3) 0.073(3) 0.043(3) 0.002(3) 0.013(2) -0.009(2)
N1 0.0275(17) 0.0228(15) 0.0206(16) -0.0007(13) 0.0014(14) -0.0022(12)
N2 0.0255(17) 0.0295(17) 0.0279(18) -0.0020(14) 0.0070(15) 0.0020(13)
Br1 0.0422(3) 0.0263(2) 0.0373(3) -0.00306(18) 0.00782(19) -0.00386(17)

loop_
_atom_type_symbol
_atom_type_description
_atom_type_scat_dispersion_real
_atom_type_scat_dispersion_imag
_atom_type_scat_source
C C 0.0033 0.0016 'International Tables Vol C Tables 4.2.6.8 and 6.1.1.4'
H H 0.0000 0.0000 'International Tables Vol C Tables 4.2.6.8 and 6.1.1.4'
N N 0.0061 0.0033 'International Tables Vol C Tables 4.2.6.8 and 6.1.1.4'
Br Br -0.2901 2.4595 'International Tables Vol C Tables 4.2.6.8 and 6.1.1.4'

loop_
_geom_angle_atom_site_label_1
_geom_angle_atom_site_label_2
_geom_angle_atom_site_label_3
_geom_angle
C6 C1 C2 120.3(3)
C6 C1 N1 120.2(3)
C2 C1 N1 119.5(3)
C3 C2 C1 119.2(4)
C3 C2 H2 120.4
C1 C2 H2 120.4
C2 C3 C4 122.0(4)
C2 C3 H3 119.0
C4 C3 H3 119.0
C5 C4 C3 117.4(4)
C5 C4 C7 121.3(4)
C3 C4 C7 121.3(4)
C4 C5 C6 121.9(4)
C4 C5 H5 119.1
C6 C5 H5 119.1
C1 C6 C5 119.1(4)
C1 C6 H6 120.5
C5 C6 H6 120.5
C4 C7 H7A 109.5
C4 C7 H7B 109.5
H7A C7 H7B 109.5
C4 C7 H7C 109.5
H7A C7 H7C 109.5
H7B C7 H7C 109.5
N2 C8 N1 109.1(3)
N2 C8 H8 125.4
N1 C8 H8 125.4
C10 C9 N1 106.7(3)
C10 C9 H9 126.6
N1 C9 H9 126.6
C9 C10 N2 107.5(3)
C9 C10 H10 126.2
N2 C10 H10 126.2
N2 C11 C12 112.5(3)
N2 C11 H11A 109.1
C12 C11 H11A 109.1
N2 C11 H11B 109.1
C12 C11 H11B 109.1
H11A C11 H11B 107.8
C11 C12 C13 110.3(4)
C11 C12 H12A 109.6
C13 C12 H12A 109.6
C11 C12 H12B 109.6
C13 C12 H12B 109.6
H12A C12 H12B 108.1
C14 C13 C12 114.1(4)
C14 C13 H13A 108.7
C12 C13 H13A 108.7
C14 C13 H13B 108.7
C12 C13 H13B 108.7
H13A C13 H13B 107.6
C13 C14 C15 112.7(4)
C13 C14 H14A 109.0
C15 C14 H14A 109.0
C13 C14 H14B 109.0
C15 C14 H14B 109.0
H14A C14 H14B 107.8
C16 C15 C14 113.6(4)
C16 C15 H15A 108.8
C14 C15 H15A 108.8
C16 C15 H15B 108.8
C14 C15 H15B 108.8
H15A C15 H15B 107.7
C15 C16 C17 113.5(4)
C15 C16 H16A 108.9
C17 C16 H16A 108.9
C15 C16 H16B 108.9
C17 C16 H16B 108.9
H16A C16 H16B 107.7
C18 C17 C16 113.7(3)
C18 C17 H17A 108.8
C16 C17 H17A 108.8
C18 C17 H17B 108.8
C16 C17 H17B 108.8
H17A C17 H17B 107.7
C17 C18 C19 114.1(4)
C17 C18 H18A 108.7
C19 C18 H18A 108.7
C17 C18 H18B 108.7
C19 C18 H18B 108.7
H18A C18 H18B 107.6
C18 C19 C20 113.4(4)
C18 C19 H19A 108.9
C20 C19 H19A 108.9
C18 C19 H19B 108.9
C20 C19 H19B 108.9
H19A C19 H19B 107.7
C21 C20 C19 114.4(4)
C21 C20 H20A 108.7
C19 C20 H20A 108.7
C21 C20 H20B 108.7
C19 C20 H20B 108.7
H20A C20 H20B 107.6
C20 C21 C22 113.1(4)
C20 C21 H21A 109.0
C22 C21 H21A 109.0
C20 C21 H21B 109.0
C22 C21 H21B 109.0
H21A C21 H21B 107.8
C21 C22 H22A 109.5
C21 C22 H22B 109.5
H22A C22 H22B 109.5
C21 C22 H22C 109.5
H22A C22 H22C 109.5
H22B C22 H22C 109.5
C8 N1 C9 108.1(3)
C8 N1 C1 125.4(3)
C9 N1 C1 126.5(3)
C8 N2 C10 108.5(3)
C8 N2 C11 125.2(3)
C10 N2 C11 126.2(3)

loop_
_geom_bond_atom_site_label_1
_geom_bond_atom_site_label_2
_geom_bond_distance
C1 C6 1.385(5)
C1 C2 1.387(5)
C1 N1 1.436(5)
C2 C3 1.379(6)
C2 H2 0.9500
C3 C4 1.391(5)
C3 H3 0.9500
C4 C5 1.385(5)
C4 C7 1.498(5)
C5 C6 1.388(5)
C5 H5 0.9500
C6 H6 0.9500
C7 H7A 0.9800
C7 H7B 0.9800
C7 H7C 0.9800
C8 N2 1.329(5)
C8 N1 1.332(5)
C8 H8 0.9500
C9 C10 1.353(6)
C9 N1 1.392(4)
C9 H9 0.9500
C10 N2 1.375(5)
C10 H10 0.9500
C11 N2 1.477(5)
C11 C12 1.520(6)
C11 H11A 0.9900
C11 H11B 0.9900
C12 C13 1.539(6)
C12 H12A 0.9900
C12 H12B 0.9900
C13 C14 1.517(6)
C13 H13A 0.9900
C13 H13B 0.9900
C14 C15 1.529(6)
C14 H14A 0.9900
C14 H14B 0.9900
C15 C16 1.511(6)
C15 H15A 0.9900
C15 H15B 0.9900
C16 C17 1.535(6)
C16 H16A 0.9900
C16 H16B 0.9900
C17 C18 1.517(6)
C17 H17A 0.9900
C17 H17B 0.9900
C18 C19 1.520(6)
C18 H18A 0.9900
C18 H18B 0.9900
C19 C20 1.523(6)
C19 H19A 0.9900
C19 H19B 0.9900
C20 C21 1.515(6)
C20 H20A 0.9900
C20 H20B 0.9900
C21 C22 1.525(6)
C21 H21A 0.9900
C21 H21B 0.9900
C22 H22A 0.9800
C22 H22B 0.9800
C22 H22C 0.9800

loop_
_geom_torsion_atom_site_label_1
_geom_torsion_atom_site_label_2
_geom_torsion_atom_site_label_3
_geom_torsion_atom_site_label_4
_geom_torsion
C6 C1 C2 C3 -0.5(6)
N1 C1 C2 C3 177.5(3)
C1 C2 C3 C4 -1.1(6)
C2 C3 C4 C5 2.6(6)
C2 C3 C4 C7 -176.3(4)
C3 C4 C5 C6 -2.7(6)
C7 C4 C5 C6 176.3(4)
C2 C1 C6 C5 0.5(6)
N1 C1 C6 C5 -177.5(3)
C4 C5 C6 C1 1.2(6)
N1 C9 C10 N2 -0.1(5)
N2 C11 C12 C13 177.6(3)
C11 C12 C13 C14 68.3(5)
C12 C13 C14 C15 -179.1(4)
C13 C14 C15 C16 -178.6(4)
C14 C15 C16 C17 -178.5(4)
C15 C16 C17 C18 -179.2(4)
C16 C17 C18 C19 179.4(4)
C17 C18 C19 C20 179.4(4)
C18 C19 C20 C21 -179.5(4)
C19 C20 C21 C22 179.3(4)
N2 C8 N1 C9 -1.4(4)
N2 C8 N1 C1 175.4(3)
C10 C9 N1 C8 0.9(5)
C10 C9 N1 C1 -175.9(3)
C6 C1 N1 C8 -12.7(6)
C2 C1 N1 C8 169.3(4)
C6 C1 N1 C9 163.5(4)
C2 C1 N1 C9 -14.5(6)
N1 C8 N2 C10 1.3(4)
N1 C8 N2 C11 -177.9(3)
C9 C10 N2 C8 -0.8(5)
C9 C10 N2 C11 178.5(4)
C12 C11 N2 C8 -111.8(4)
C12 C11 N2 C10 69.1(5)
